data_2022909
loop_
_publ_author_name
'Gliese, Philipp J.'
'Appiarius, Yannik'
'Scheele, Tarek'
'Lork, Enno'
'Neudecker, Tim'
'Staubitz, Anne'

_publ_section_title
;
 Synthesis and crystal structure of
 2-(anthracen-9-yl)-1-(<i>tert</i>-butyl-dimethyl-sil-yl)-3,6-di-hydro-1&#x3bb;<sup>4</sup>,2&#x3bb;<sup>4</sup>-aza-borinine.
;
_journal_coeditor_code VM2290
_journal_issue 'Pt 11'
_journal_name_full 'Acta crystallographica. Section E, Crystallographic communications'
_journal_page_first 1012
_journal_page_last 1016
_journal_paper_doi 10.1107/S2056989023008381
_journal_volume 79
_journal_year 2023
_chemical_formula_iupac 'C24 H30 B N Si'
_chemical_formula_moiety 'C24 H30 B N Si'
_chemical_formula_sum 'C24 H30 B N Si'
_chemical_formula_weight 371.39
_chemical_name_systematic 2-(Anthracen-9-yl)-1-(<i>tert</i>-butyldimethylsilyl)-3,6-dihydro-1\l^4^,2\l^4^-azaborinine
_space_group_crystal_system orthorhombic
_space_group_IT_number 61
_space_group_name_Hall '-P 2ac 2ab'
_space_group_name_H-M_alt 'P b c a'
_atom_sites_solution_hydrogens geom
_atom_sites_solution_primary dual
_audit_creation_method
;
Olex2 1.5
(compiled 2023.03.06 svn.rbb2c1857 for OlexSys, GUI svn.r6748)
;
_cell_angle_alpha 90
_cell_angle_beta 90
_cell_angle_gamma 90
_cell_formula_units_Z 8
_cell_length_a 13.3292(6)
_cell_length_b 11.1365(5)
_cell_length_c 28.5973(12)
_cell_measurement_reflns_used 9845
_cell_measurement_temperature 100.0
_cell_measurement_theta_max 30.46
_cell_measurement_theta_min 2.49
_cell_volume 4245.0(3)
_computing_cell_refinement
;
SAINT V8.40A (Bruker, 2019)
;
_computing_data_collection
;
<i>PHOTON</i> (Bruker, 2019)
;
_computing_data_reduction
;
SAINT V8.40A (Bruker, 2019)
;
_computing_molecular_graphics
;
Olex2 1.5 (Dolomanov et al., 2009)
ORTEP-3 for Windows (Farrugia, 2012)
;
_computing_publication_material
;
Olex2 1.5 (Dolomanov et al., 2009), <i>publCIF</i> (Westrip,
(2010)
;
_computing_structure_refinement
;
SHELXL Sheldrick, 2015b)
;
_computing_structure_solution
;
<i>SHELXT2014/5</i> (Sheldrick, 2015a)
;
_diffrn_ambient_temperature 100.00
_diffrn_detector 'Bruker Photon 100 area detector'
_diffrn_detector_area_resol_mean 7.9
_diffrn_measured_fraction_theta_full 0.999
_diffrn_measured_fraction_theta_max 1.000
_diffrn_measurement_device 'three-circle diffractometer'
_diffrn_measurement_device_type 'Bruker Photon 100'
_diffrn_measurement_method '\w and \f scans'
_diffrn_radiation_monochromator 'mirror optics'
_diffrn_radiation_probe x-ray
_diffrn_radiation_type MoK\a
_diffrn_radiation_wavelength 0.71073
_diffrn_reflns_av_R_equivalents 0.0486
_diffrn_reflns_av_unetI/netI 0.0227
_diffrn_reflns_limit_h_max 17
_diffrn_reflns_limit_h_min -17
_diffrn_reflns_limit_k_max 14
_diffrn_reflns_limit_k_min -14
_diffrn_reflns_limit_l_max 38
_diffrn_reflns_limit_l_min -38
_diffrn_reflns_number 67479
_diffrn_reflns_theta_full 25.242
_diffrn_reflns_theta_max 28.281
_diffrn_reflns_theta_min 2.487
_diffrn_source 'microfocus sealed X-ray tube'
_diffrn_standards_number 0
_exptl_absorpt_coefficient_mu 0.119
_exptl_absorpt_correction_T_max 0.7461
_exptl_absorpt_correction_T_min 0.7067
_exptl_absorpt_correction_type multi-scan
_exptl_absorpt_process_details
;
(SADABS; Krause <i>et al.</i>,  2015)
;
_exptl_crystal_colour colourless
_exptl_crystal_density_diffrn 1.162
_exptl_crystal_description block
_exptl_crystal_F_000 1600
_exptl_crystal_size_max 0.28
_exptl_crystal_size_mid 0.22
_exptl_crystal_size_min 0.2
_refine_diff_density_max 0.370
_refine_diff_density_min -0.285
_refine_ls_extinction_method none
_refine_ls_goodness_of_fit_ref 1.068
_refine_ls_hydrogen_treatment constr
_refine_ls_matrix_type full
_refine_ls_number_parameters 249
_refine_ls_number_reflns 5264
_refine_ls_number_restraints 0
_refine_ls_restrained_S_all 1.068
_refine_ls_R_factor_all 0.0541
_refine_ls_R_factor_gt 0.0421
_refine_ls_shift/su_max 0.001
_refine_ls_shift/su_mean 0.000
_refine_ls_structure_factor_coef Fsqd
_refine_ls_weighting_details 'w=1/[\s^2^(Fo^2^)+(0.0421P)^2^+2.6379P] where P=(Fo^2^+2Fc^2^)/3'
_refine_ls_weighting_scheme calc
_refine_ls_wR_factor_gt 0.0980
_refine_ls_wR_factor_ref 0.1033
_reflns_number_gt 4416
_reflns_number_total 5264
_reflns_threshold_expression 'I > 2\s(I)'
_cod_data_source_file vm2290sup1.cif
_cod_data_source_block I
_cod_depositor_comments 'Adding full bibliography for 2022909.cif.'
_cod_database_code 2022909
_cod_database_fobs_code 2022909
_shelx_space_group_comment
;
The symmetry employed for this shelxl refinement is uniquely defined
by the following loop, which should always be used as a source of
symmetry information in preference to the above space-group names.
They are only intended as comments.
;
_shelx_estimated_absorpt_t_min 0.967
_shelx_estimated_absorpt_t_max 0.977

loop_
_space_group_symop_operation_xyz
'x, y, z'
'-x+1/2, -y, z+1/2'
'-x, y+1/2, -z+1/2'
'x+1/2, -y+1/2, -z'
'-x, -y, -z'
'x-1/2, y, -z-1/2'
'x, -y-1/2, z-1/2'
'-x-1/2, y-1/2, z'

loop_
_atom_site_type_symbol
_atom_site_label
_atom_site_fract_x
_atom_site_fract_y
_atom_site_fract_z
_atom_site_U_iso_or_equiv
_atom_site_adp_type
_atom_site_calc_flag
_atom_site_occupancy
_atom_site_disorder_assembly
_atom_site_disorder_group
Si Si1 0.64414(3) 0.53526(3) 0.67676(2) 0.01305(9) Uani d 1 . .
N N1 0.59622(8) 0.46229(9) 0.62665(4) 0.0121(2) Uani d 1 . .
C C11 0.52126(9) 0.64751(11) 0.58088(4) 0.0119(2) Uani d 1 . .
C C19 0.41726(10) 0.83144(12) 0.58633(5) 0.0149(3) Uani d 1 . .
C C12 0.59392(9) 0.71475(11) 0.55610(4) 0.0126(2) Uani d 1 . .
C C24 0.43227(9) 0.70565(11) 0.59506(4) 0.0130(2) Uani d 1 . .
C C17 0.57825(10) 0.84029(12) 0.54660(5) 0.0146(3) Uani d 1 . .
C C18 0.49112(10) 0.89607(12) 0.56257(5) 0.0168(3) Uani d 1 . .
H H18 0.481850 0.979511 0.557198 0.020 Uiso calc 1 . .
C C13 0.68530(10) 0.66195(12) 0.53987(4) 0.0153(3) Uani d 1 . .
H H13 0.698476 0.579903 0.546572 0.018 Uiso calc 1 . .
C C16 0.65239(10) 0.90463(12) 0.52065(5) 0.0180(3) Uani d 1 . .
H H16 0.642415 0.987500 0.514292 0.022 Uiso calc 1 . .
C C23 0.35484(10) 0.64256(12) 0.61956(5) 0.0166(3) Uani d 1 . .
H H23 0.363308 0.559548 0.626116 0.020 Uiso calc 1 . .
C C14 0.75406(10) 0.72648(12) 0.51500(5) 0.0182(3) Uani d 1 . .
H H14 0.813807 0.688816 0.504372 0.022 Uiso calc 1 . .
C C2 0.48012(10) 0.29143(12) 0.57271(5) 0.0184(3) Uani d 1 . .
H H2 0.429913 0.239109 0.560836 0.022 Uiso calc 1 . .
C C1 0.48884(10) 0.41613(12) 0.55382(5) 0.0164(3) Uani d 1 . .
H H1A 0.421131 0.445468 0.545345 0.020 Uiso calc 1 . .
H H1B 0.529719 0.414180 0.524923 0.020 Uiso calc 1 . .
C C3 0.54188(11) 0.25311(12) 0.60593(5) 0.0186(3) Uani d 1 . .
H H3 0.534485 0.173818 0.617685 0.022 Uiso calc 1 . .
C C15 0.73675(11) 0.84979(13) 0.50489(5) 0.0195(3) Uani d 1 . .
H H15 0.784345 0.893832 0.487081 0.023 Uiso calc 1 . .
C C20 0.32658(11) 0.88722(13) 0.60194(5) 0.0200(3) Uani d 1 . .
H H20 0.316206 0.970332 0.596236 0.024 Uiso calc 1 . .
C C7 0.58707(11) 0.46528(13) 0.73184(5) 0.0208(3) Uani d 1 . .
C C5 0.61517(11) 0.69869(12) 0.67683(5) 0.0194(3) Uani d 1 . .
H H5A 0.639979 0.735062 0.647849 0.029 Uiso calc 1 . .
H H5B 0.647856 0.736898 0.703685 0.029 Uiso calc 1 . .
H H5C 0.542432 0.710205 0.679006 0.029 Uiso calc 1 . .
C C4 0.62300(10) 0.33186(11) 0.62535(5) 0.0155(3) Uani d 1 . .
H H4A 0.638945 0.304962 0.657494 0.019 Uiso calc 1 . .
H H4B 0.684208 0.321657 0.606145 0.019 Uiso calc 1 . .
C C22 0.26936(10) 0.69877(14) 0.63369(5) 0.0207(3) Uani d 1 . .
H H22 0.218894 0.654525 0.649613 0.025 Uiso calc 1 . .
C C21 0.25508(11) 0.82314(14) 0.62480(5) 0.0221(3) Uani d 1 . .
H H21 0.195274 0.861639 0.634892 0.027 Uiso calc 1 . .
C C6 0.78352(10) 0.52013(13) 0.67616(6) 0.0236(3) Uani d 1 . .
H H6A 0.801667 0.434860 0.675946 0.035 Uiso calc 1 . .
H H6B 0.811589 0.558499 0.704089 0.035 Uiso calc 1 . .
H H6C 0.810525 0.559100 0.648130 0.035 Uiso calc 1 . .
C C8 0.47669(12) 0.43301(16) 0.72304(6) 0.0311(4) Uani d 1 . .
H H8A 0.440495 0.504437 0.712272 0.047 Uiso calc 1 . .
H H8B 0.446415 0.403817 0.752130 0.047 Uiso calc 1 . .
H H8C 0.472708 0.370187 0.699121 0.047 Uiso calc 1 . .
B B1 0.53820(10) 0.50755(13) 0.58960(5) 0.0119(3) Uani d 1 . .
C C9 0.64271(14) 0.35359(15) 0.74992(6) 0.0345(4) Uani d 1 . .
H H9A 0.635604 0.288080 0.727276 0.052 Uiso calc 1 . .
H H9B 0.614021 0.328939 0.779975 0.052 Uiso calc 1 . .
H H9C 0.713960 0.372554 0.754027 0.052 Uiso calc 1 . .
C C10 0.59141(18) 0.55923(17) 0.77124(6) 0.0448(5) Uani d 1 . .
H H10A 0.660967 0.585254 0.775764 0.067 Uiso calc 1 . .
H H10B 0.566082 0.523710 0.800285 0.067 Uiso calc 1 . .
H H10C 0.549936 0.628553 0.762762 0.067 Uiso calc 1 . .

loop_
_atom_site_aniso_label
_atom_site_aniso_U_11
_atom_site_aniso_U_22
_atom_site_aniso_U_33
_atom_site_aniso_U_12
_atom_site_aniso_U_13
_atom_site_aniso_U_23
Si1 0.01541(18) 0.01078(17) 0.01295(17) -0.00045(13) -0.00323(13) -0.00092(13)
N1 0.0150(5) 0.0087(5) 0.0127(5) 0.0004(4) -0.0005(4) -0.0003(4)
C11 0.0138(6) 0.0115(6) 0.0105(6) -0.0009(5) -0.0033(4) -0.0001(5)
C19 0.0156(6) 0.0136(6) 0.0154(6) 0.0021(5) -0.0050(5) -0.0010(5)
C12 0.0149(6) 0.0115(6) 0.0114(6) -0.0008(5) -0.0037(5) 0.0004(5)
C24 0.0136(6) 0.0130(6) 0.0126(6) 0.0001(5) -0.0036(5) -0.0005(5)
C17 0.0173(6) 0.0122(6) 0.0144(6) -0.0028(5) -0.0054(5) 0.0009(5)
C18 0.0204(7) 0.0112(6) 0.0187(7) 0.0011(5) -0.0055(5) 0.0009(5)
C13 0.0177(6) 0.0132(6) 0.0150(6) -0.0005(5) -0.0005(5) -0.0012(5)
C16 0.0212(7) 0.0133(6) 0.0193(7) -0.0048(5) -0.0053(5) 0.0046(5)
C23 0.0177(6) 0.0159(6) 0.0162(6) -0.0014(5) -0.0013(5) 0.0008(5)
C14 0.0180(6) 0.0195(7) 0.0171(6) -0.0019(5) 0.0020(5) -0.0027(5)
C2 0.0200(7) 0.0127(6) 0.0224(7) -0.0042(5) -0.0023(5) -0.0027(5)
C1 0.0204(7) 0.0136(6) 0.0152(6) -0.0005(5) -0.0034(5) 0.0009(5)
C3 0.0249(7) 0.0088(6) 0.0221(7) -0.0019(5) -0.0014(5) 0.0007(5)
C15 0.0210(7) 0.0210(7) 0.0164(6) -0.0092(6) 0.0001(5) 0.0030(5)
C20 0.0209(7) 0.0173(7) 0.0219(7) 0.0061(5) -0.0035(5) -0.0020(5)
C7 0.0302(8) 0.0196(7) 0.0125(6) 0.0011(6) 0.0000(5) 0.0005(5)
C5 0.0262(7) 0.0131(6) 0.0190(7) -0.0001(5) -0.0063(6) -0.0036(5)
C4 0.0204(7) 0.0097(6) 0.0164(6) 0.0031(5) -0.0047(5) -0.0009(5)
C22 0.0160(7) 0.0259(7) 0.0202(7) -0.0021(6) 0.0014(5) -0.0003(6)
C21 0.0168(7) 0.0256(7) 0.0238(7) 0.0059(6) 0.0002(6) -0.0042(6)
C6 0.0174(7) 0.0185(7) 0.0349(8) -0.0013(5) -0.0076(6) 0.0005(6)
C8 0.0264(8) 0.0412(10) 0.0256(8) -0.0016(7) 0.0092(6) 0.0085(7)
B1 0.0116(6) 0.0116(6) 0.0124(6) -0.0003(5) 0.0016(5) 0.0005(5)
C9 0.0447(10) 0.0350(9) 0.0238(8) 0.0081(8) 0.0028(7) 0.0144(7)
C10 0.0817(15) 0.0363(10) 0.0165(8) -0.0084(10) 0.0059(9) -0.0064(7)

loop_
_atom_type_symbol
_atom_type_description
_atom_type_scat_dispersion_real
_atom_type_scat_dispersion_imag
_atom_type_scat_source
C C 0.0033 0.0016 'International Tables Vol C Tables 4.2.6.8 and 6.1.1.4'
H H 0.0000 0.0000 'International Tables Vol C Tables 4.2.6.8 and 6.1.1.4'
B B 0.0013 0.0007 'International Tables Vol C Tables 4.2.6.8 and 6.1.1.4'
N N 0.0061 0.0033 'International Tables Vol C Tables 4.2.6.8 and 6.1.1.4'
Si Si 0.0817 0.0704 'International Tables Vol C Tables 4.2.6.8 and 6.1.1.4'

loop_
_geom_angle_atom_site_label_1
_geom_angle_atom_site_label_2
_geom_angle_atom_site_label_3
_geom_angle_site_symmetry_1
_geom_angle_site_symmetry_3
_geom_angle
_geom_angle_publ_flag
N1 Si1 C7 . . 109.65(6) ?
N1 Si1 C5 . . 112.07(6) ?
N1 Si1 C6 . . 108.12(6) ?
C5 Si1 C7 . . 108.35(7) ?
C5 Si1 C6 . . 107.16(7) ?
C6 Si1 C7 . . 111.50(7) ?
C4 N1 Si1 . . 112.36(8) ?
B1 N1 Si1 . . 130.21(9) ?
B1 N1 C4 . . 117.43(10) ?
C12 C11 B1 . . 119.92(11) ?
C24 C11 C12 . . 118.47(11) ?
C24 C11 B1 . . 121.51(11) ?
C18 C19 C24 . . 119.27(12) ?
C18 C19 C20 . . 121.60(12) ?
C20 C19 C24 . . 119.13(12) ?
C11 C12 C17 . . 120.62(12) ?
C11 C12 C13 . . 121.88(11) ?
C13 C12 C17 . . 117.49(12) ?
C11 C24 C19 . . 120.97(12) ?
C11 C24 C23 . . 121.44(12) ?
C23 C24 C19 . . 117.58(12) ?
C18 C17 C12 . . 119.46(12) ?
C18 C17 C16 . . 121.54(12) ?
C16 C17 C12 . . 119.00(12) ?
C19 C18 H18 . . 119.4 ?
C17 C18 C19 . . 121.15(12) ?
C17 C18 H18 . . 119.4 ?
C12 C13 H13 . . 119.2 ?
C14 C13 C12 . . 121.65(12) ?
C14 C13 H13 . . 119.2 ?
C17 C16 H16 . . 119.3 ?
C15 C16 C17 . . 121.34(12) ?
C15 C16 H16 . . 119.3 ?
C24 C23 H23 . . 119.2 ?
C22 C23 C24 . . 121.53(13) ?
C22 C23 H23 . . 119.2 ?
C13 C14 H14 . . 119.8 ?
C13 C14 C15 . . 120.36(13) ?
C15 C14 H14 . . 119.8 ?
C1 C2 H2 . . 119.7 ?
C3 C2 H2 . . 119.7 ?
C3 C2 C1 . . 120.60(12) ?
C2 C1 H1A . . 108.9 ?
C2 C1 H1B . . 108.9 ?
C2 C1 B1 . . 113.30(11) ?
H1A C1 H1B . . 107.7 ?
B1 C1 H1A . . 108.9 ?
B1 C1 H1B . . 108.9 ?
C2 C3 H3 . . 119.2 ?
C2 C3 C4 . . 121.63(12) ?
C4 C3 H3 . . 119.2 ?
C16 C15 C14 . . 120.11(13) ?
C16 C15 H15 . . 119.9 ?
C14 C15 H15 . . 119.9 ?
C19 C20 H20 . . 119.5 ?
C21 C20 C19 . . 121.00(13) ?
C21 C20 H20 . . 119.5 ?
C8 C7 Si1 . . 109.95(10) ?
C8 C7 C9 . . 109.14(13) ?
C8 C7 C10 . . 108.36(14) ?
C9 C7 Si1 . . 114.47(11) ?
C9 C7 C10 . . 106.60(14) ?
C10 C7 Si1 . . 108.10(11) ?
Si1 C5 H5A . . 109.5 ?
Si1 C5 H5B . . 109.5 ?
Si1 C5 H5C . . 109.5 ?
H5A C5 H5B . . 109.5 ?
H5A C5 H5C . . 109.5 ?
H5B C5 H5C . . 109.5 ?
N1 C4 C3 . . 113.90(11) ?
N1 C4 H4A . . 108.8 ?
N1 C4 H4B . . 108.8 ?
C3 C4 H4A . . 108.8 ?
C3 C4 H4B . . 108.8 ?
H4A C4 H4B . . 107.7 ?
C23 C22 H22 . . 119.8 ?
C23 C22 C21 . . 120.48(13) ?
C21 C22 H22 . . 119.8 ?
C20 C21 C22 . . 120.28(13) ?
C20 C21 H21 . . 119.9 ?
C22 C21 H21 . . 119.9 ?
Si1 C6 H6A . . 109.5 ?
Si1 C6 H6B . . 109.5 ?
Si1 C6 H6C . . 109.5 ?
H6A C6 H6B . . 109.5 ?
H6A C6 H6C . . 109.5 ?
H6B C6 H6C . . 109.5 ?
C7 C8 H8A . . 109.5 ?
C7 C8 H8B . . 109.5 ?
C7 C8 H8C . . 109.5 ?
H8A C8 H8B . . 109.5 ?
H8A C8 H8C . . 109.5 ?
H8B C8 H8C . . 109.5 ?
N1 B1 C11 . . 123.12(11) ?
N1 B1 C1 . . 118.97(11) ?
C1 B1 C11 . . 117.89(11) ?
C7 C9 H9A . . 109.5 ?
C7 C9 H9B . . 109.5 ?
C7 C9 H9C . . 109.5 ?
H9A C9 H9B . . 109.5 ?
H9A C9 H9C . . 109.5 ?
H9B C9 H9C . . 109.5 ?
C7 C10 H10A . . 109.5 ?
C7 C10 H10B . . 109.5 ?
C7 C10 H10C . . 109.5 ?
H10A C10 H10B . . 109.5 ?
H10A C10 H10C . . 109.5 ?
H10B C10 H10C . . 109.5 ?

loop_
_geom_bond_atom_site_label_1
_geom_bond_atom_site_label_2
_geom_bond_site_symmetry_2
_geom_bond_distance
_geom_bond_publ_flag
Si1 N1 . 1.7669(11) ?
Si1 C7 . 1.9148(14) ?
Si1 C5 . 1.8606(14) ?
Si1 C6 . 1.8655(15) ?
N1 C4 . 1.4963(16) ?
N1 B1 . 1.4052(17) ?
C11 C12 . 1.4144(17) ?
C11 C24 . 1.4108(18) ?
C11 B1 . 1.5946(18) ?
C19 C24 . 1.4370(18) ?
C19 C18 . 1.3960(19) ?
C19 C20 . 1.4304(19) ?
C12 C17 . 1.4395(18) ?
C12 C13 . 1.4300(18) ?
C24 C23 . 1.4318(18) ?
C17 C18 . 1.3940(19) ?
C17 C16 . 1.4286(19) ?
C18 H18 . 0.9500 ?
C13 H13 . 0.9500 ?
C13 C14 . 1.3646(19) ?
C16 H16 . 0.9500 ?
C16 C15 . 1.357(2) ?
C23 H23 . 0.9500 ?
C23 C22 . 1.3613(19) ?
C14 H14 . 0.9500 ?
C14 C15 . 1.422(2) ?
C2 H2 . 0.9500 ?
C2 C1 . 1.4947(18) ?
C2 C3 . 1.3276(19) ?
C1 H1A . 0.9900 ?
C1 H1B . 0.9900 ?
C1 B1 . 1.5863(19) ?
C3 H3 . 0.9500 ?
C3 C4 . 1.4988(18) ?
C15 H15 . 0.9500 ?
C20 H20 . 0.9500 ?
C20 C21 . 1.358(2) ?
C7 C8 . 1.535(2) ?
C7 C9 . 1.538(2) ?
C7 C10 . 1.539(2) ?
C5 H5A . 0.9800 ?
C5 H5B . 0.9800 ?
C5 H5C . 0.9800 ?
C4 H4A . 0.9900 ?
C4 H4B . 0.9900 ?
C22 H22 . 0.9500 ?
C22 C21 . 1.421(2) ?
C21 H21 . 0.9500 ?
C6 H6A . 0.9800 ?
C6 H6B . 0.9800 ?
C6 H6C . 0.9800 ?
C8 H8A . 0.9800 ?
C8 H8B . 0.9800 ?
C8 H8C . 0.9800 ?
C9 H9A . 0.9800 ?
C9 H9B . 0.9800 ?
C9 H9C . 0.9800 ?
C10 H10A . 0.9800 ?
C10 H10B . 0.9800 ?
C10 H10C . 0.9800 ?

loop_
_geom_hbond_atom_site_label_D
_geom_hbond_atom_site_label_H
_geom_hbond_atom_site_label_A
_geom_hbond_site_symmetry_D
_geom_hbond_site_symmetry_H
_geom_hbond_site_symmetry_A
_geom_hbond_distance_DH
_geom_hbond_distance_HA
_geom_hbond_distance_DA
_geom_hbond_angle_DHA
_geom_hbond_publ_flag
C5 H5A Cg2 1_555 1_555 1_555 0.98 2.86 3.4529(15) 120 y
C5 H5A Cg5 1_555 1_555 1_555 0.98 2.91 3.7305(15) 142 y
C5 H5A Cg7 1_555 1_555 1_555 0.98 2.88 3.4772(15) 120 y
C2 H2 Cg3 1_555 1_555 5_666 0.95 2.92 3.6380(15) 133 y
C4 H4B Cg3 1_555 1_555 8_755 0.99 2.97 3.9373(15) 167 y

loop_
_geom_torsion_atom_site_label_1
_geom_torsion_atom_site_label_2
_geom_torsion_atom_site_label_3
_geom_torsion_atom_site_label_4
_geom_torsion_site_symmetry_1
_geom_torsion_site_symmetry_2
_geom_torsion_site_symmetry_3
_geom_torsion_site_symmetry_4
_geom_torsion
_geom_torsion_publ_flag
Si1 N1 C4 C3 . . . . 143.11(10) ?
Si1 N1 B1 C11 . . . . 12.58(19) ?
Si1 N1 B1 C1 . . . . -168.86(9) ?
C11 C12 C17 C18 . . . . 0.84(18) ?
C11 C12 C17 C16 . . . . -178.72(12) ?
C11 C12 C13 C14 . . . . 178.38(12) ?
C11 C24 C23 C22 . . . . 179.33(13) ?
C19 C24 C23 C22 . . . . 0.77(19) ?
C19 C20 C21 C22 . . . . 0.1(2) ?
C12 C11 C24 C19 . . . . -2.54(18) ?
C12 C11 C24 C23 . . . . 178.94(12) ?
C12 C11 B1 N1 . . . . 83.53(16) ?
C12 C11 B1 C1 . . . . -95.05(14) ?
C12 C17 C18 C19 . . . . -2.07(19) ?
C12 C17 C16 C15 . . . . 0.0(2) ?
C12 C13 C14 C15 . . . . 0.7(2) ?
C24 C11 C12 C17 . . . . 1.44(18) ?
C24 C11 C12 C13 . . . . -178.99(11) ?
C24 C11 B1 N1 . . . . -100.06(15) ?
C24 C11 B1 C1 . . . . 81.36(15) ?
C24 C19 C18 C17 . . . . 0.99(19) ?
C24 C19 C20 C21 . . . . 0.1(2) ?
C24 C23 C22 C21 . . . . -0.6(2) ?
C17 C12 C13 C14 . . . . -2.04(19) ?
C17 C16 C15 C14 . . . . -1.4(2) ?
C18 C19 C24 C11 . . . . 1.37(19) ?
C18 C19 C24 C23 . . . . 179.94(12) ?
C18 C19 C20 C21 . . . . 179.65(13) ?
C18 C17 C16 C15 . . . . -179.54(13) ?
C13 C12 C17 C18 . . . . -178.75(12) ?
C13 C12 C17 C16 . . . . 1.69(18) ?
C13 C14 C15 C16 . . . . 1.1(2) ?
C16 C17 C18 C19 . . . . 177.47(12) ?
C23 C22 C21 C20 . . . . 0.2(2) ?
C2 C1 B1 N1 . . . . 20.11(17) ?
C2 C1 B1 C11 . . . . -161.25(12) ?
C2 C3 C4 N1 . . . . 32.76(19) ?
C1 C2 C3 C4 . . . . -0.7(2) ?
C3 C2 C1 B1 . . . . -25.46(19) ?
C20 C19 C24 C11 . . . . -179.05(12) ?
C20 C19 C24 C23 . . . . -0.48(18) ?
C20 C19 C18 C17 . . . . -178.58(13) ?
C7 Si1 N1 C4 . . . . -62.08(10) ?
C7 Si1 N1 B1 . . . . 117.35(12) ?
C5 Si1 N1 C4 . . . . 177.55(9) ?
C5 Si1 N1 B1 . . . . -3.01(14) ?
C4 N1 B1 C11 . . . . -168.01(11) ?
C4 N1 B1 C1 . . . . 10.55(17) ?
C6 Si1 N1 C4 . . . . 59.67(10) ?
C6 Si1 N1 B1 . . . . -120.89(12) ?
B1 N1 C4 C3 . . . . -36.40(16) ?
B1 C11 C12 C17 . . . . 177.96(11) ?
B1 C11 C12 C13 . . . . -2.47(18) ?
B1 C11 C24 C19 . . . . -179.00(11) ?
B1 C11 C24 C23 . . . . 2.49(18) ?
